data_4076918
loop_
_publ_author_name
'Goh, Lai Yoong'
'Weng, Zhiqiang'
'Leong, Weng Kee'
'Leung, Pak Hing'

_publ_section_title
;
 Synthetic and Structural Study of Cyclopentadienylchromium
 Dithiocarbamate Complexes and Their Thermolytic Derivatives
;
_journal_issue 21
_journal_name_full Organometallics
_journal_page_first 4398
_journal_paper_doi 10.1021/om0202930
_journal_volume 21
_journal_year 2002
_chemical_formula_sum 'C84 H104 Cr16 N4 O S20'
_chemical_formula_weight 2658.91
_chemical_name_systematic
; 
 ? 
;
_space_group_IT_number 14
_symmetry_cell_setting monoclinic
_symmetry_space_group_name_Hall '-P 2yn'
_symmetry_space_group_name_H-M 'P 1 21/n 1'
_atom_sites_solution_hydrogens geom
_atom_sites_solution_primary direct
_atom_sites_solution_secondary difmap
_audit_creation_method SHELXL-97
_cell_angle_alpha 90.00
_cell_angle_beta 91.659(2)
_cell_angle_gamma 90.00
_cell_formula_units_Z 4
_cell_length_a 9.7539(3)
_cell_length_b 50.869(2)
_cell_length_c 21.1727(9)
_cell_measurement_reflns_used 3082
_cell_measurement_temperature 223(2)
_cell_measurement_theta_max 28.20
_cell_measurement_theta_min 2.24
_cell_volume 10500.9(7)
_computing_cell_refinement 'Bruker SMART'
_computing_data_collection 'Bruker SMART'
_computing_data_reduction 'Bruker SHELXTL'
_computing_molecular_graphics 'Bruker SHELXTL'
_computing_publication_material 'Bruker SHELXTL'
_computing_structure_refinement 'SHELXL-97 (Sheldrick, 1997)'
_computing_structure_solution 'SHELXS-97 (Sheldrick, 1990)'
_diffrn_ambient_temperature 223(2)
_diffrn_measured_fraction_theta_full 0.999
_diffrn_measured_fraction_theta_max 0.999
_diffrn_measurement_device_type 'CCD area detector'
_diffrn_measurement_method 'phi and omega scans'
_diffrn_radiation_monochromator graphite
_diffrn_radiation_source 'fine-focus sealed tube'
_diffrn_radiation_type MoK\a
_diffrn_radiation_wavelength 0.71073
_diffrn_reflns_av_R_equivalents 0.2331
_diffrn_reflns_av_sigmaI/netI 0.2365
_diffrn_reflns_limit_h_max 10
_diffrn_reflns_limit_h_min -10
_diffrn_reflns_limit_k_max 56
_diffrn_reflns_limit_k_min 0
_diffrn_reflns_limit_l_max 23
_diffrn_reflns_limit_l_min 0
_diffrn_reflns_number 69642
_diffrn_reflns_theta_full 23.26
_diffrn_reflns_theta_max 23.26
_diffrn_reflns_theta_min 2.08
_exptl_absorpt_coefficient_mu 2.021
_exptl_absorpt_correction_T_max 0.862106
_exptl_absorpt_correction_T_min 0.660917
_exptl_absorpt_correction_type SADABS
_exptl_crystal_colour Black
_exptl_crystal_density_diffrn 1.682
_exptl_crystal_density_method 'not measured'
_exptl_crystal_description Plate
_exptl_crystal_F_000 5392
_exptl_crystal_size_max 0.32
_exptl_crystal_size_mid 0.14
_exptl_crystal_size_min 0.04
_refine_diff_density_max 1.533
_refine_diff_density_min -0.963
_refine_diff_density_rms 0.245
_refine_ls_extinction_method none
_refine_ls_goodness_of_fit_ref 1.122
_refine_ls_hydrogen_treatment mixed
_refine_ls_matrix_type full
_refine_ls_number_parameters 708
_refine_ls_number_reflns 15082
_refine_ls_number_restraints 21
_refine_ls_restrained_S_all 1.121
_refine_ls_R_factor_all 0.2367
_refine_ls_R_factor_gt 0.1678
_refine_ls_shift/su_max 0.096
_refine_ls_shift/su_mean 0.003
_refine_ls_structure_factor_coef Fsqd
_refine_ls_weighting_details 'calc w=1/[\s^2^(Fo^2^)+(0.0883P)^2^+551.8477P] where P=(Fo^2^+2Fc^2^)/3'
_refine_ls_weighting_scheme calc
_refine_ls_wR_factor_gt 0.3400
_refine_ls_wR_factor_ref 0.3728
_reflns_number_gt 8422
_reflns_number_total 15082
_reflns_threshold_expression >2sigma(I)
_cod_data_source_file om0202930.cif
_cod_data_source_block compd_5b
_cod_depositor_comments
;
The following automatic conversions were performed:

'_symmetry_cell_setting' value 'Monoclinic' changed to 'monoclinic'
according to /home/saulius/struct/CIF-dictionaries/cif_core.dic
dictionary named 'cif_core.dic' version 2.4.1 from 2010-06-29.

Automatic conversion script
Id: cif_fix_values 1715 2011-07-08 13:25:40Z adriana 
;
_cod_original_sg_symbol_H-M P2(1)/n
_cod_database_code 4076918

loop_
_symmetry_equiv_pos_as_xyz
'x, y, z'
'-x+1/2, y+1/2, -z+1/2'
'-x, -y, -z'
'x-1/2, -y-1/2, z-1/2'

loop_
_atom_site_label
_atom_site_type_symbol
_atom_site_fract_x
_atom_site_fract_y
_atom_site_fract_z
_atom_site_U_iso_or_equiv
_atom_site_adp_type
_atom_site_occupancy
_atom_site_symmetry_multiplicity
_atom_site_calc_flag
_atom_site_refinement_flags
_atom_site_disorder_assembly
_atom_site_disorder_group
Cr1A Cr 0.8370(4) 0.28652(8) 0.91083(19) 0.0163(9) Uani 1 1 d . . .
Cr2A Cr 0.7015(4) 0.27230(9) 1.0218(2) 0.0244(11) Uani 1 1 d . . .
Cr3A Cr 0.7061(4) 0.32548(9) 0.9849(2) 0.0294(11) Uani 1 1 d . . .
Cr4A Cr 0.9517(4) 0.30030(9) 1.0270(2) 0.0244(11) Uani 1 1 d . . .
Cr5A Cr 0.9847(4) 0.23620(8) 0.86575(19) 0.0169(9) Uani 1 1 d . . .
Cr6A Cr 1.0685(4) 0.19132(8) 0.93434(19) 0.0220(10) Uani 1 1 d . . .
Cr7A Cr 1.2278(4) 0.20945(9) 0.83347(19) 0.0202(10) Uani 1 1 d . . .
Cr8A Cr 0.9670(4) 0.18652(8) 0.80762(19) 0.0192(10) Uani 1 1 d . . .
S1A S 0.9072(6) 0.25980(12) 0.9891(3) 0.0181(14) Uani 1 1 d . . .
S2A S 0.6126(6) 0.29090(14) 0.9333(3) 0.0278(17) Uani 1 1 d . . .
S3A S 0.9141(7) 0.32628(14) 0.9419(3) 0.0281(17) Uani 1 1 d . . .
S4A S 0.7595(7) 0.30759(15) 1.0797(3) 0.0289(17) Uani 1 1 d . . .
S5A S 1.0535(7) 0.22443(13) 0.7714(3) 0.0210(15) Uani 1 1 d . . .
S6A S 1.1805(6) 0.22973(13) 0.9249(3) 0.0211(15) Uani 1 1 d . . .
S7A S 0.8587(6) 0.20093(14) 0.8939(3) 0.0223(16) Uani 1 1 d . . .
S8A S 1.1544(7) 0.16831(14) 0.8539(3) 0.0277(17) Uani 1 1 d . . .
S9A S 0.7757(6) 0.25479(12) 0.8335(3) 0.0167(14) Uani 1 1 d . . .
S10A S 1.0558(7) 0.27996(14) 0.8573(3) 0.0269(17) Uani 1 1 d . . .
N1A N 0.712(2) 0.2970(5) 0.7546(12) 0.038(6) Uiso 1 1 d . . .
N2A N 0.980(2) 0.3206(4) 0.7813(11) 0.028(5) Uiso 1 1 d . . .
C1A C 0.803(2) 0.2854(5) 0.8020(12) 0.021(6) Uiso 1 1 d . . .
C2A C 0.932(2) 0.2978(5) 0.8086(11) 0.016(6) Uiso 1 1 d . . .
C21A C 0.624(3) 0.2546(7) 1.1103(17) 0.055(9) Uiso 1 1 d . . .
H21A H 0.6487 0.2608 1.1509 0.066 Uiso 1 1 calc R . .
C22A C 0.689(3) 0.2360(7) 1.0773(16) 0.051(9) Uiso 1 1 d . . .
H22A H 0.7694 0.2274 1.0921 0.062 Uiso 1 1 calc R . .
C23A C 0.628(3) 0.2310(6) 1.0218(16) 0.047(9) Uiso 1 1 d . . .
H23A H 0.6541 0.2188 0.9910 0.056 Uiso 1 1 calc R . .
C24A C 0.518(4) 0.2480(7) 1.0199(18) 0.060(10) Uiso 1 1 d . . .
H24A H 0.4531 0.2492 0.9864 0.072 Uiso 1 1 calc R . .
C25A C 0.518(3) 0.2626(7) 1.0733(16) 0.051(9) Uiso 1 1 d . . .
H25A H 0.4543 0.2758 1.0828 0.061 Uiso 1 1 calc R . .
C31A C 0.526(4) 0.3483(7) 0.9538(18) 0.063(11) Uiso 1 1 d . . .
H31A H 0.4561 0.3410 0.9278 0.075 Uiso 1 1 calc R . .
C32A C 0.527(4) 0.3466(7) 1.0165(19) 0.065(11) Uiso 1 1 d . . .
H32A H 0.4675 0.3367 1.0412 0.078 Uiso 1 1 calc R . .
C33A C 0.627(4) 0.3609(8) 1.036(2) 0.071(12) Uiso 1 1 d . . .
H33A H 0.6455 0.3655 1.0789 0.085 Uiso 1 1 calc R . .
C34A C 0.701(4) 0.3686(7) 0.9874(17) 0.058(10) Uiso 1 1 d . . .
H34A H 0.7865 0.3772 0.9900 0.070 Uiso 1 1 calc R . .
C35A C 0.630(4) 0.3613(8) 0.931(2) 0.077(12) Uiso 1 1 d . . .
H35A H 0.6508 0.3648 0.8893 0.092 Uiso 1 1 calc R . .
C41A C 1.173(4) 0.3082(7) 1.0249(19) 0.065(11) Uiso 1 1 d . . .
H41A H 1.2164 0.3112 0.9867 0.078 Uiso 1 1 calc R . .
C42A C 1.113(3) 0.3272(6) 1.0631(14) 0.040(8) Uiso 1 1 d . . .
H42A H 1.1036 0.3453 1.0542 0.048 Uiso 1 1 calc R . .
C43A C 1.073(3) 0.3151(6) 1.1133(14) 0.033(7) Uiso 1 1 d . . .
H43A H 1.0391 0.3237 1.1489 0.040 Uiso 1 1 calc R . .
C44A C 1.085(3) 0.2871(6) 1.1087(15) 0.041(8) Uiso 1 1 d . . .
H44A H 1.0539 0.2740 1.1361 0.049 Uiso 1 1 calc R . .
C45A C 1.155(3) 0.2845(7) 1.0535(16) 0.047(9) Uiso 1 1 d . . .
H45A H 1.1873 0.2685 1.0376 0.056 Uiso 1 1 calc R . .
C61A C 1.155(3) 0.1607(6) 0.9994(15) 0.045(8) Uiso 1 1 d . . .
H61A H 1.2159 0.1479 0.9849 0.054 Uiso 1 1 calc R . .
C62A C 1.191(3) 0.1844(6) 1.0222(14) 0.039(8) Uiso 1 1 d . . .
H62A H 1.2802 0.1911 1.0269 0.046 Uiso 1 1 calc R . .
C63A C 1.072(4) 0.1969(7) 1.0371(17) 0.059(10) Uiso 1 1 d . . .
H63A H 1.0650 0.2139 1.0540 0.071 Uiso 1 1 calc R . .
C64A C 0.968(4) 0.1808(7) 1.0236(17) 0.058(10) Uiso 1 1 d . . .
H64A H 0.8746 0.1845 1.0291 0.070 Uiso 1 1 calc R . .
C65A C 1.020(3) 0.1579(7) 1.0003(16) 0.050(9) Uiso 1 1 d . . .
H65A H 0.9691 0.1430 0.9874 0.060 Uiso 1 1 calc R . .
C71A C 1.365(3) 0.2060(6) 0.7577(15) 0.041(8) Uiso 1 1 d . . .
H71A H 1.3288 0.1991 0.7195 0.049 Uiso 1 1 calc R . .
C72A C 1.367(3) 0.2313(6) 0.7713(15) 0.041(8) Uiso 1 1 d . . .
H72A H 1.3387 0.2453 0.7450 0.049 Uiso 1 1 calc R . .
C73A C 1.417(3) 0.2327(6) 0.8307(14) 0.032(7) Uiso 1 1 d . . .
H73A H 1.4259 0.2484 0.8539 0.038 Uiso 1 1 calc R . .
C74A C 1.452(3) 0.2090(5) 0.8530(14) 0.030(7) Uiso 1 1 d . . .
H74A H 1.4903 0.2050 0.8931 0.036 Uiso 1 1 calc R . .
C75A C 1.419(3) 0.1913(6) 0.8042(14) 0.038(8) Uiso 1 1 d . . .
H75A H 1.4327 0.1730 0.8041 0.045 Uiso 1 1 calc R . .
C81A C 0.850(3) 0.1851(7) 0.7132(16) 0.052(9) Uiso 1 1 d . . .
H81A H 0.8340 0.1992 0.6851 0.062 Uiso 1 1 calc R . .
C82A C 0.963(3) 0.1671(6) 0.7137(15) 0.043(8) Uiso 1 1 d . . .
H82A H 1.0400 0.1680 0.6879 0.052 Uiso 1 1 calc R . .
C83A C 0.938(3) 0.1474(7) 0.7609(16) 0.051(9) Uiso 1 1 d . . .
H83A H 0.9910 0.1326 0.7716 0.061 Uiso 1 1 calc R . .
C84A C 0.816(3) 0.1557(6) 0.7866(15) 0.044(8) Uiso 1 1 d . . .
H84A H 0.7708 0.1467 0.8188 0.053 Uiso 1 1 calc R . .
C85A C 0.770(3) 0.1778(6) 0.7604(15) 0.045(8) Uiso 1 1 d . . .
H85A H 0.6929 0.1871 0.7734 0.054 Uiso 1 1 calc R . .
C111 C 0.692(4) 0.2810(9) 0.703(2) 0.091(14) Uiso 1 1 d . . .
H11A H 0.6291 0.2900 0.6731 0.109 Uiso 1 1 calc R . .
H11B H 0.6446 0.2651 0.7168 0.109 Uiso 1 1 calc R . .
C112 C 0.808(4) 0.2729(8) 0.669(2) 0.078(13) Uiso 1 1 d . . .
H11C H 0.7786 0.2622 0.6332 0.117 Uiso 1 1 calc R . .
H11D H 0.8688 0.2628 0.6966 0.117 Uiso 1 1 calc R . .
H11E H 0.8560 0.2883 0.6540 0.117 Uiso 1 1 calc R . .
C113 C 0.575(4) 0.3048(9) 0.777(2) 0.086(14) Uiso 1 1 d . . .
H11F H 0.5822 0.3097 0.8218 0.103 Uiso 1 1 calc R . .
H11G H 0.5118 0.2899 0.7729 0.103 Uiso 1 1 calc R . .
C114 C 0.520(6) 0.3277(11) 0.739(3) 0.15(2) Uiso 1 1 d . . .
H11H H 0.4271 0.3316 0.7516 0.219 Uiso 1 1 calc R . .
H11I H 0.5187 0.3232 0.6944 0.219 Uiso 1 1 calc R . .
H11J H 0.5776 0.3429 0.7464 0.219 Uiso 1 1 calc R . .
C121 C 0.889(3) 0.3442(6) 0.7789(15) 0.044(8) Uiso 1 1 d . . .
H12A H 0.9332 0.3588 0.8020 0.053 Uiso 1 1 calc R . .
H12B H 0.8023 0.3402 0.7989 0.053 Uiso 1 1 calc R . .
C122 C 0.862(4) 0.3522(8) 0.7084(19) 0.080(13) Uiso 1 1 d . . .
H12C H 0.8034 0.3676 0.7066 0.120 Uiso 1 1 calc R . .
H12D H 0.8165 0.3378 0.6860 0.120 Uiso 1 1 calc R . .
H12E H 0.9481 0.3561 0.6888 0.120 Uiso 1 1 calc R . .
C123 C 1.117(3) 0.3258(7) 0.7745(16) 0.050(9) Uiso 1 1 d . . .
H12F H 1.1674 0.3214 0.8137 0.060 Uiso 1 1 calc R . .
H12G H 1.1295 0.3445 0.7660 0.060 Uiso 1 1 calc R . .
C124 C 1.174(5) 0.3093(10) 0.719(2) 0.114(18) Uiso 1 1 d . . .
H12H H 1.2705 0.3131 0.7148 0.171 Uiso 1 1 calc R . .
H12I H 1.1244 0.3139 0.6801 0.171 Uiso 1 1 calc R . .
H12J H 1.1616 0.2907 0.7276 0.171 Uiso 1 1 calc R . .
Cr1B Cr 0.1963(4) 0.03935(8) 0.75931(19) 0.0169(9) Uani 1 1 d . . .
Cr2B Cr 0.3286(4) 0.03637(8) 0.6420(2) 0.0204(10) Uani 1 1 d . . .
Cr3B Cr 0.0790(4) 0.06507(8) 0.65614(19) 0.0196(10) Uani 1 1 d . . .
Cr4B Cr 0.3308(4) 0.08482(9) 0.7079(2) 0.0240(10) Uani 1 1 d . . .
Cr5B Cr 0.0368(4) -0.01339(8) 0.77264(19) 0.0170(9) Uani 1 1 d . . .
Cr6B Cr -0.2048(4) -0.04453(9) 0.7860(2) 0.0291(11) Uani 1 1 d . . .
Cr7B Cr 0.0588(4) -0.06798(9) 0.7923(2) 0.0278(11) Uani 1 1 d . . .
Cr8B Cr -0.0541(5) -0.04780(9) 0.6763(2) 0.0299(11) Uani 1 1 d . . .
S1B S 0.1219(6) 0.02165(13) 0.6674(3) 0.0232(16) Uani 1 1 d . . .
S2B S 0.2713(7) 0.07665(13) 0.6064(3) 0.0269(17) Uani 1 1 d . . .
S3B S 0.4216(6) 0.04561(13) 0.7384(3) 0.0222(16) Uani 1 1 d . . .
S4B S 0.1269(6) 0.08178(13) 0.7531(3) 0.0221(15) Uani 1 1 d . . .
S5B S -0.0292(7) -0.03705(15) 0.8558(3) 0.0286(17) Uani 1 1 d . . .
S6B S -0.1627(6) -0.01261(13) 0.7158(3) 0.0241(16) Uani 1 1 d . . .
S7B S -0.1305(8) -0.08072(15) 0.7361(4) 0.039(2) Uani 1 1 d . . .
S8B S 0.1592(6) -0.04299(13) 0.7184(3) 0.0222(15) Uani 1 1 d . . .
S9B S -0.0296(6) 0.02793(13) 0.8084(3) 0.0233(16) Uani 1 1 d . . .
S10B S 0.2480(6) 0.00045(13) 0.8148(3) 0.0198(15) Uani 1 1 d . . .
N1B N 0.059(2) 0.0602(4) 0.9031(11) 0.030(6) Uiso 1 1 d . . .
N2B N 0.315(2) 0.0324(4) 0.9177(10) 0.020(5) Uiso 1 1 d . . .
C1B C 0.093(2) 0.0388(5) 0.8641(12) 0.019(6) Uiso 1 1 d . . .
C2B C 0.220(2) 0.0282(4) 0.8643(10) 0.008(5) Uiso 1 1 d . . .
C21B C 0.407(3) 0.0300(6) 0.5463(14) 0.037(8) Uiso 1 1 d . . .
H21B H 0.3872 0.0418 0.5132 0.044 Uiso 1 1 calc R . .
C22B C 0.335(3) 0.0080(6) 0.5627(14) 0.036(7) Uiso 1 1 d . . .
H22B H 0.2576 0.0012 0.5407 0.044 Uiso 1 1 calc R . .
C23B C 0.394(3) -0.0023(6) 0.6170(15) 0.041(8) Uiso 1 1 d . . .
H23B H 0.3610 -0.0164 0.6406 0.049 Uiso 1 1 calc R . .
C24B C 0.508(3) 0.0114(5) 0.6298(14) 0.033(7) Uiso 1 1 d . . .
H24B H 0.5731 0.0078 0.6625 0.039 Uiso 1 1 calc R . .
C25B C 0.515(3) 0.0309(6) 0.5891(14) 0.038(8) Uiso 1 1 d . . .
H25B H 0.5850 0.0437 0.5894 0.045 Uiso 1 1 calc R . .
C31B C -0.135(3) 0.0797(6) 0.6669(16) 0.043(8) Uiso 1 1 d . . .
H31B H -0.1666 0.0847 0.7066 0.052 Uiso 1 1 calc R . .
C32B C -0.072(3) 0.0956(6) 0.6252(13) 0.033(7) Uiso 1 1 d . . .
H32B H -0.0541 0.1135 0.6318 0.040 Uiso 1 1 calc R . .
C33B C -0.042(3) 0.0829(6) 0.5763(15) 0.038(8) Uiso 1 1 d . . .
H33B H -0.0022 0.0906 0.5407 0.045 Uiso 1 1 calc R . .
C34B C -0.072(3) 0.0578(7) 0.5809(16) 0.052(9) Uiso 1 1 d . . .
H34B H -0.0529 0.0442 0.5522 0.062 Uiso 1 1 calc R . .
C35B C -0.143(3) 0.0558(5) 0.6421(12) 0.024(6) Uiso 1 1 d . . .
H35B H -0.1844 0.0408 0.6593 0.029 Uiso 1 1 calc R . .
C41B C 0.518(3) 0.1018(6) 0.7508(15) 0.044(8) Uiso 1 1 d . . .
H41B H 0.5802 0.0910 0.7733 0.053 Uiso 1 1 calc R . .
C42B C 0.519(3) 0.1082(6) 0.6936(17) 0.050(9) Uiso 1 1 d . . .
H42B H 0.5875 0.1026 0.6665 0.060 Uiso 1 1 calc R . .
C43B C 0.416(4) 0.1233(7) 0.6741(18) 0.058(10) Uiso 1 1 d . . .
H43B H 0.3988 0.1293 0.6326 0.070 Uiso 1 1 calc R . .
C44B C 0.344(4) 0.1283(7) 0.7244(17) 0.055(10) Uiso 1 1 d . . .
H44B H 0.2662 0.1393 0.7247 0.066 Uiso 1 1 calc R . .
C45B C 0.395(4) 0.1156(7) 0.7742(19) 0.063(11) Uiso 1 1 d . . .
H45B H 0.3618 0.1153 0.8154 0.076 Uiso 1 1 calc R . .
C61B C -0.350(4) -0.0596(7) 0.8543(19) 0.064(11) Uiso 1 1 d . . .
H61B H -0.3264 -0.0712 0.8876 0.077 Uiso 1 1 calc R . .
C62B C -0.345(3) -0.0343(6) 0.8596(16) 0.043(8) Uiso 1 1 d . . .
H62B H -0.3111 -0.0247 0.8945 0.052 Uiso 1 1 calc R . .
C63B C -0.399(4) -0.0244(8) 0.8051(18) 0.065(11) Uiso 1 1 d . . .
H63B H -0.4118 -0.0065 0.7955 0.078 Uiso 1 1 calc R . .
C64B C -0.431(3) -0.0442(7) 0.7681(18) 0.056(10) Uiso 1 1 d . . .
H64B H -0.4734 -0.0430 0.7279 0.067 Uiso 1 1 calc R . .
C65B C -0.390(4) -0.0676(9) 0.798(2) 0.076(12) Uiso 1 1 d . . .
H65B H -0.3921 -0.0848 0.7815 0.091 Uiso 1 1 calc R . .
C71B C 0.243(3) -0.0928(7) 0.7943(17) 0.053(9) Uiso 1 1 d . . .
H71B H 0.3091 -0.0923 0.7628 0.063 Uiso 1 1 calc R . .
C72B C 0.245(4) -0.0783(8) 0.8451(19) 0.069(11) Uiso 1 1 d . . .
H72B H 0.3093 -0.0651 0.8544 0.083 Uiso 1 1 calc R . .
C73B C 0.141(4) -0.0849(8) 0.882(2) 0.068(11) Uiso 1 1 d . . .
H73B H 0.1211 -0.0781 0.9223 0.081 Uiso 1 1 calc R . .
C74B C 0.072(4) -0.1041(8) 0.848(2) 0.078(12) Uiso 1 1 d . . .
H74B H -0.0073 -0.1127 0.8620 0.093 Uiso 1 1 calc R . .
C75B C 0.131(4) -0.1090(8) 0.794(2) 0.074(12) Uiso 1 1 d . . .
H75B H 0.1018 -0.1209 0.7626 0.089 Uiso 1 1 calc R . .
C81B C -0.043(3) -0.0309(7) 0.5802(15) 0.045(8) Uiso 1 1 d . . .
H81B H -0.0195 -0.0132 0.5747 0.054 Uiso 1 1 calc R . .
C82B C -0.177(4) -0.0404(7) 0.5864(17) 0.064(11) Uiso 1 1 d . . .
H82B H -0.2599 -0.0309 0.5852 0.076 Uiso 1 1 calc R . .
C83B C -0.158(3) -0.0671(7) 0.5948(16) 0.051(9) Uiso 1 1 d . . .
H83B H -0.2279 -0.0795 0.6000 0.062 Uiso 1 1 calc R . .
C84B C -0.024(4) -0.0727(7) 0.5942(17) 0.057(10) Uiso 1 1 d . . .
H84B H 0.0182 -0.0892 0.6001 0.069 Uiso 1 1 calc R . .
C85B C 0.040(4) -0.0490(7) 0.5831(16) 0.053(9) Uiso 1 1 d . . .
H85B H 0.1347 -0.0470 0.5782 0.064 Uiso 1 1 calc R . .
C211 C 0.319(3) 0.0100(6) 0.9594(14) 0.039(8) Uiso 1 1 d . . .
H21C H 0.3804 0.0139 0.9956 0.046 Uiso 1 1 calc R . .
H21D H 0.3572 -0.0051 0.9370 0.046 Uiso 1 1 calc R . .
C212 C 0.176(4) 0.0024(8) 0.9839(18) 0.069(11) Uiso 1 1 d . . .
H21E H 0.1857 -0.0126 1.0121 0.104 Uiso 1 1 calc R . .
H21F H 0.1158 -0.0022 0.9484 0.104 Uiso 1 1 calc R . .
H21G H 0.1381 0.0171 1.0065 0.104 Uiso 1 1 calc R . .
C213 C 0.451(3) 0.0406(6) 0.9040(14) 0.040(8) Uiso 1 1 d . . .
H21H H 0.4455 0.0528 0.8682 0.049 Uiso 1 1 calc R . .
H21I H 0.5027 0.0252 0.8906 0.049 Uiso 1 1 calc R . .
C214 C 0.528(3) 0.0534(6) 0.9561(16) 0.050(9) Uiso 1 1 d . . .
H21J H 0.6177 0.0586 0.9417 0.075 Uiso 1 1 calc R . .
H21K H 0.5388 0.0412 0.9911 0.075 Uiso 1 1 calc R . .
H21L H 0.4787 0.0689 0.9697 0.075 Uiso 1 1 calc R . .
C221 C -0.086(3) 0.0658(6) 0.9105(15) 0.045(8) Uiso 1 1 d . . .
H22C H -0.1000 0.0702 0.9549 0.054 Uiso 1 1 calc R . .
H22D H -0.1380 0.0497 0.9013 0.054 Uiso 1 1 calc R . .
C222 C -0.147(3) 0.0880(6) 0.8695(15) 0.042(8) Uiso 1 1 d . . .
H22E H -0.2439 0.0899 0.8779 0.063 Uiso 1 1 calc R . .
H22F H -0.1362 0.0838 0.8252 0.063 Uiso 1 1 calc R . .
H22G H -0.0999 0.1043 0.8795 0.063 Uiso 1 1 calc R . .
C223 C 0.153(3) 0.0813(6) 0.9196(15) 0.045(8) Uiso 1 1 d . . .
H22H H 0.1185 0.0980 0.9026 0.054 Uiso 1 1 calc R . .
H22I H 0.2430 0.0779 0.9017 0.054 Uiso 1 1 calc R . .
C224 C 0.167(4) 0.0827(8) 0.992(2) 0.086(13) Uiso 1 1 d . . .
H22J H 0.2287 0.0969 1.0040 0.129 Uiso 1 1 calc R . .
H22K H 0.2023 0.0662 1.0082 0.129 Uiso 1 1 calc R . .
H22L H 0.0772 0.0860 1.0092 0.129 Uiso 1 1 calc R . .
O101 O 0.565(10) 0.1536(19) 1.051(5) 0.093(15) Uiso 0.25 1 d PD A 1
C102 C 0.544(10) 0.161(2) 0.990(5) 0.049(7) Uiso 0.25 1 d PD A 1
H102 H 0.5184 0.1784 0.9807 0.058 Uiso 0.25 1 calc PR A 1
C103 C 0.560(10) 0.1436(19) 0.942(5) 0.049(7) Uiso 0.25 1 d PD A 1
H103 H 0.5489 0.1450 0.8981 0.058 Uiso 0.25 1 calc PR A 1
C104 C 0.601(11) 0.122(2) 0.983(5) 0.049(7) Uiso 0.25 1 d PD A 1
H104 H 0.6286 0.1060 0.9673 0.058 Uiso 0.25 1 calc PR A 1
C105 C 0.598(11) 0.128(2) 1.046(5) 0.049(7) Uiso 0.25 1 d PD A 1
H105 H 0.6142 0.1158 1.0790 0.058 Uiso 0.25 1 calc PR A 1
O301 O 0.463(11) 0.1210(19) 0.986(5) 0.093(15) Uiso 0.25 1 d PD B 2
C302 C 0.529(10) 0.1339(19) 0.940(5) 0.049(7) Uiso 0.25 1 d PD B 2
H302 H 0.5150 0.1353 0.8959 0.058 Uiso 0.25 1 calc PR B 2
C303 C 0.624(11) 0.144(2) 0.981(5) 0.049(7) Uiso 0.25 1 d PD B 2
H303 H 0.6910 0.1550 0.9633 0.058 Uiso 0.25 1 calc PR B 2
C304 C 0.636(10) 0.141(2) 1.048(5) 0.049(7) Uiso 0.25 1 d PD B 2
H304 H 0.6968 0.1464 1.0806 0.058 Uiso 0.25 1 calc PR B 2
C305 C 0.522(10) 0.125(2) 1.044(5) 0.049(7) Uiso 0.25 1 d PD B 2
H305 H 0.4853 0.1179 1.0803 0.058 Uiso 0.25 1 calc PR B 2
O201 O 0.431(5) -0.0884(10) 0.618(2) 0.093(15) Uiso 0.50 1 d PD . .
C202 C 0.460(5) -0.0830(10) 0.557(2) 0.049(7) Uiso 0.50 1 d PD . .
H202 H 0.5265 -0.0705 0.5476 0.058 Uiso 0.50 1 calc PR . .
C203 C 0.391(5) -0.0959(10) 0.510(2) 0.049(7) Uiso 0.50 1 d PD . .
H203 H 0.3965 -0.0949 0.4653 0.058 Uiso 0.50 1 calc PR . .
C204 C 0.308(6) -0.1116(11) 0.549(2) 0.049(7) Uiso 0.50 1 d PD . .
H204 H 0.2443 -0.1239 0.5337 0.058 Uiso 0.50 1 calc PR . .
C205 C 0.331(5) -0.1070(10) 0.612(3) 0.049(7) Uiso 0.50 1 d PD . .
H205 H 0.2858 -0.1152 0.6452 0.058 Uiso 0.50 1 calc PR . .

loop_
_atom_site_aniso_label
_atom_site_aniso_U_11
_atom_site_aniso_U_22
_atom_site_aniso_U_33
_atom_site_aniso_U_23
_atom_site_aniso_U_13
_atom_site_aniso_U_12
Cr1A 0.016(2) 0.018(2) 0.015(2) -0.0023(18) 0.0016(16) 0.0053(18)
Cr2A 0.017(2) 0.039(3) 0.018(3) -0.008(2) 0.0097(18) -0.004(2)
Cr3A 0.030(3) 0.023(2) 0.034(3) -0.012(2) -0.007(2) 0.012(2)
Cr4A 0.013(2) 0.040(3) 0.020(3) -0.013(2) -0.0028(17) -0.001(2)
Cr5A 0.013(2) 0.020(2) 0.018(2) -0.0068(18) 0.0044(17) 0.0034(18)
Cr6A 0.022(2) 0.032(3) 0.012(2) 0.0006(19) 0.0005(17) 0.011(2)
Cr7A 0.010(2) 0.036(3) 0.014(2) -0.007(2) 0.0036(16) 0.0021(19)
Cr8A 0.015(2) 0.023(2) 0.020(3) -0.0038(19) 0.0042(17) -0.0014(18)
S1A 0.019(3) 0.023(4) 0.012(4) -0.006(3) 0.005(3) 0.006(3)
S2A 0.016(3) 0.041(4) 0.025(4) -0.014(3) -0.016(3) 0.005(3)
S3A 0.025(4) 0.031(4) 0.029(4) 0.002(3) 0.000(3) 0.001(3)
S4A 0.021(4) 0.045(5) 0.021(4) -0.018(3) 0.000(3) 0.007(3)
S5A 0.027(4) 0.026(4) 0.010(4) -0.004(3) 0.006(3) -0.004(3)
S6A 0.019(3) 0.037(4) 0.007(4) -0.014(3) -0.004(3) 0.007(3)
S7A 0.013(3) 0.039(4) 0.016(4) -0.002(3) 0.006(3) 0.005(3)
S8A 0.025(4) 0.030(4) 0.029(4) -0.015(3) 0.008(3) 0.005(3)
S9A 0.017(3) 0.019(3) 0.014(4) -0.003(3) -0.001(3) 0.004(3)
S10A 0.023(4) 0.029(4) 0.029(4) -0.003(3) 0.003(3) -0.003(3)
Cr1B 0.017(2) 0.020(2) 0.014(2) 0.0016(18) 0.0002(16) 0.0029(18)
Cr2B 0.012(2) 0.029(3) 0.021(3) 0.002(2) 0.0017(17) 0.0006(19)
Cr3B 0.013(2) 0.025(2) 0.021(3) 0.0079(19) -0.0007(17) -0.0044(18)
Cr4B 0.011(2) 0.031(3) 0.031(3) 0.000(2) 0.0030(18) -0.0043(19)
Cr5B 0.015(2) 0.018(2) 0.018(2) -0.0009(18) 0.0024(17) -0.0044(18)
Cr6B 0.015(2) 0.042(3) 0.030(3) 0.004(2) 0.0046(19) -0.004(2)
Cr7B 0.025(2) 0.025(3) 0.034(3) 0.007(2) 0.005(2) 0.005(2)
Cr8B 0.034(3) 0.035(3) 0.020(3) -0.009(2) -0.003(2) -0.004(2)
S1B 0.020(3) 0.022(4) 0.027(4) -0.009(3) -0.002(3) -0.004(3)
S2B 0.033(4) 0.025(4) 0.022(4) 0.017(3) 0.007(3) -0.002(3)
S3B 0.007(3) 0.031(4) 0.029(4) 0.005(3) 0.007(3) 0.004(3)
S4B 0.017(3) 0.024(4) 0.025(4) -0.002(3) 0.005(3) 0.007(3)
S5B 0.019(4) 0.044(5) 0.023(4) 0.007(3) 0.007(3) 0.005(3)
S6B 0.010(3) 0.031(4) 0.031(4) -0.004(3) -0.005(3) 0.001(3)
S7B 0.031(4) 0.029(4) 0.057(6) -0.010(4) 0.006(4) -0.013(4)
S8B 0.018(3) 0.020(4) 0.029(4) 0.003(3) 0.005(3) -0.002(3)
S9B 0.014(3) 0.029(4) 0.027(4) 0.000(3) 0.000(3) 0.010(3)
S10B 0.015(3) 0.027(4) 0.017(4) 0.003(3) 0.005(3) -0.005(3)

loop_
_atom_type_symbol
_atom_type_description
_atom_type_scat_dispersion_real
_atom_type_scat_dispersion_imag
_atom_type_scat_source
C C 0.0033 0.0016 'International Tables Vol C Tables 4.2.6.8 and 6.1.1.4'
H H 0.0000 0.0000 'International Tables Vol C Tables 4.2.6.8 and 6.1.1.4'
N N 0.0061 0.0033 'International Tables Vol C Tables 4.2.6.8 and 6.1.1.4'
O O 0.0106 0.0060 'International Tables Vol C Tables 4.2.6.8 and 6.1.1.4'
S S 0.1246 0.1234 'International Tables Vol C Tables 4.2.6.8 and 6.1.1.4'
Cr Cr 0.3209 0.6236 'International Tables Vol C Tables 4.2.6.8 and 6.1.1.4'

loop_
_geom_angle_atom_site_label_1
_geom_angle_atom_site_label_2
_geom_angle_atom_site_label_3
_geom_angle
S1A Cr1A S3A 103.7(3)
S1A Cr1A S2A 100.5(3)
S3A Cr1A S2A 99.6(3)
S1A Cr1A C1A 138.9(7)
S3A Cr1A C1A 110.4(7)
S2A Cr1A C1A 95.7(6)
S1A Cr1A S9A 99.4(3)
S3A Cr1A S9A 153.1(3)
S2A Cr1A S9A 89.2(3)
C1A Cr1A S9A 43.1(6)
S1A Cr1A C2A 133.0(6)
S3A Cr1A C2A 85.1(6)
S2A Cr1A C2A 123.8(6)
C1A Cr1A C2A 34.4(8)
S9A Cr1A C2A 69.1(6)
S1A Cr1A S10A 90.4(3)
S3A Cr1A S10A 88.2(3)
S2A Cr1A S10A 164.5(3)
C1A Cr1A S10A 69.0(6)
S9A Cr1A S10A 78.1(2)
C2A Cr1A S10A 43.2(6)
S1A Cr1A Cr4A 52.2(2)
S3A Cr1A Cr4A 52.3(2)
S2A Cr1A Cr4A 99.0(2)
C1A Cr1A Cr4A 159.0(6)
S9A Cr1A Cr4A 151.4(2)
C2A Cr1A Cr4A 125.0(6)
S10A Cr1A Cr4A 96.3(2)
S1A Cr1A Cr2A 50.81(19)
S3A Cr1A Cr2A 98.5(2)
S2A Cr1A Cr2A 51.1(2)
C1A Cr1A Cr2A 139.8(6)
S9A Cr1A Cr2A 106.7(2)
C2A Cr1A Cr2A 174.1(6)
S10A Cr1A Cr2A 141.2(3)
Cr4A Cr1A Cr2A 60.73(15)
S1A Cr1A Cr3A 98.5(2)
S3A Cr1A Cr3A 50.6(2)
S2A Cr1A Cr3A 50.6(2)
C1A Cr1A Cr3A 120.6(6)
S9A Cr1A Cr3A 138.4(2)
C2A Cr1A Cr3A 120.7(6)
S10A Cr1A Cr3A 138.9(2)
Cr4A Cr1A Cr3A 60.68(15)
Cr2A Cr1A Cr3A 59.51(15)
C24A Cr2A C25A 36.2(12)
C24A Cr2A C22A 58.3(13)
C25A Cr2A C22A 59.0(13)
C24A Cr2A C23A 36.5(11)
C25A Cr2A C23A 61.1(12)
C22A Cr2A C23A 35.0(11)
C24A Cr2A C21A 59.3(14)
C25A Cr2A C21A 35.6(12)
C22A Cr2A C21A 35.4(11)
C23A Cr2A C21A 60.1(13)
C24A Cr2A S1A 125.3(10)
C25A Cr2A S1A 148.1(10)
C22A Cr2A S1A 89.4(9)
C23A Cr2A S1A 91.3(9)
C21A Cr2A S1A 118.3(9)
C24A Cr2A S4A 131.5(10)
C25A Cr2A S4A 96.2(9)
C22A Cr2A S4A 113.5(9)
C23A Cr2A S4A 146.8(9)
C21A Cr2A S4A 87.1(10)
S1A Cr2A S4A 100.5(3)
C24A Cr2A S2A 85.8(10)
C25A Cr2A S2A 102.0(9)
C22A Cr2A S2A 140.8(10)
C23A Cr2A S2A 106.3(9)
C21A Cr2A S2A 137.6(9)
S1A Cr2A S2A 100.9(3)
S4A Cr2A S2A 101.8(3)
C24A Cr2A Cr3A 124.1(10)
C25A Cr2A Cr3A 112.1(9)
C22A Cr2A Cr3A 163.5(9)
C23A Cr2A Cr3A 156.5(9)
C21A Cr2A Cr3A 129.0(9)
S1A Cr2A Cr3A 99.5(2)
S4A Cr2A Cr3A 51.4(2)
S2A Cr2A Cr3A 51.2(2)
C24A Cr2A Cr1A 122.3(10)
C25A Cr2A Cr1A 152.2(9)
C22A Cr2A Cr1A 134.0(9)
C23A Cr2A Cr1A 113.6(9)
C21A Cr2A Cr1A 168.7(9)
S1A Cr2A Cr1A 50.8(2)
S4A Cr2A Cr1A 97.6(3)
S2A Cr2A Cr1A 51.5(2)
Cr3A Cr2A Cr1A 60.73(15)
C24A Cr2A Cr4A 175.5(10)
C25A Cr2A Cr4A 144.7(9)
C22A Cr2A Cr4A 117.6(9)
C23A Cr2A Cr4A 139.1(8)
C21A Cr2A Cr4A 118.9(10)
S1A Cr2A Cr4A 51.2(2)
S4A Cr2A Cr4A 50.9(2)
S2A Cr2A Cr4A 97.6(2)
Cr3A Cr2A Cr4A 60.38(15)
Cr1A Cr2A Cr4A 58.58(14)
C32A Cr3A C34A 58.7(14)
C32A Cr3A C31A 35.5(13)
C34A Cr3A C31A 57.3(14)
C32A Cr3A S3A 149.2(11)
C34A Cr3A S3A 90.7(10)
C31A Cr3A S3A 126.4(10)
C32A Cr3A S2A 102.6(11)
C34A Cr3A S2A 141.7(10)
C31A Cr3A S2A 87.6(11)
S3A Cr3A S2A 100.1(3)
C32A Cr3A S4A 95.3(11)
C34A Cr3A S4A 112.7(10)
C31A Cr3A S4A 130.2(10)
S3A Cr3A S4A 100.4(3)
S2A Cr3A S4A 101.4(3)
C32A Cr3A C33A 33.5(12)
C34A Cr3A C33A 35.0(12)
C31A Cr3A C33A 55.9(15)
S3A Cr3A C33A 120.4(10)
S2A Cr3A C33A 136.1(11)
S4A Cr3A C33A 88.0(11)
C32A Cr3A C35A 59.9(15)
C34A Cr3A C35A 36.8(13)
C31A Cr3A C35A 34.1(12)
S3A Cr3A C35A 94.1(11)
S2A Cr3A C35A 105.3(11)
S4A Cr3A C35A 146.8(11)
C33A Cr3A C35A 59.0(15)
C32A Cr3A Cr2A 111.7(11)
C34A Cr3A Cr2A 162.3(10)
C31A Cr3A Cr2A 125.0(10)
S3A Cr3A Cr2A 98.7(2)
S2A Cr3A Cr2A 51.3(2)
S4A Cr3A Cr2A 50.9(2)
C33A Cr3A Cr2A 128.7(10)
C35A Cr3A Cr2A 154.9(11)
C32A Cr3A Cr4A 143.6(11)
C34A Cr3A Cr4A 117.5(10)
C31A Cr3A Cr4A 174.8(10)
S3A Cr3A Cr4A 51.1(2)
S2A Cr3A Cr4A 97.3(2)
S4A Cr3A Cr4A 50.6(2)
C33A Cr3A Cr4A 120.4(11)
C35A Cr3A Cr4A 141.7(11)
Cr2A Cr3A Cr4A 59.95(15)
C32A Cr3A Cr1A 152.9(11)
C34A Cr3A Cr1A 135.9(10)
C31A Cr3A Cr1A 124.8(10)
S3A Cr3A Cr1A 50.7(2)
S2A Cr3A Cr1A 51.0(2)
S4A Cr3A Cr1A 96.5(2)
C33A Cr3A Cr1A 170.6(10)
C35A Cr3A Cr1A 115.6(11)
Cr2A Cr3A Cr1A 59.76(14)
Cr4A Cr3A Cr1A 58.13(14)
C41A Cr4A C45A 36.0(12)
C41A Cr4A C42A 37.1(11)
C45A Cr4A C42A 60.6(12)
C41A Cr4A C44A 61.3(13)
C45A Cr4A C44A 36.1(11)
C42A Cr4A C44A 61.7(12)
C41A Cr4A S4A 144.7(10)
C45A Cr4A S4A 134.1(9)
C42A Cr4A S4A 108.9(8)
C44A Cr4A S4A 98.1(8)
C41A Cr4A S1A 109.8(10)
C45A Cr4A S1A 85.4(9)
C42A Cr4A S1A 145.2(8)
C44A Cr4A S1A 95.9(8)
S4A Cr4A S1A 100.0(3)
C41A Cr4A S3A 90.8(11)
C45A Cr4A S3A 122.8(9)
C42A Cr4A S3A 90.6(9)
C44A Cr4A S3A 150.5(8)
S4A Cr4A S3A 100.5(3)
S1A Cr4A S3A 103.0(3)
C41A Cr4A C43A 57.9(13)
C45A Cr4A C43A 58.1(11)
C42A Cr4A C43A 33.7(10)
C44A Cr4A C43A 37.0(10)
S4A Cr4A C43A 88.1(7)
S1A Cr4A C43A 132.9(8)
S3A Cr4A C43A 121.1(8)
C41A Cr4A Cr1A 113.6(11)
C45A Cr4A Cr1A 118.3(9)
C42A Cr4A Cr1A 137.1(8)
C44A Cr4A Cr1A 145.4(8)
S4A Cr4A Cr1A 99.3(2)
S1A Cr4A Cr1A 51.7(2)
S3A Cr4A Cr1A 52.0(2)
C43A Cr4A Cr1A 170.6(7)
C41A Cr4A Cr2A 159.9(10)
C45A Cr4A Cr2A 126.8(9)
C42A Cr4A Cr2A 158.9(8)
C44A Cr4A Cr2A 111.2(8)
S4A Cr4A Cr2A 50.8(2)
S1A Cr4A Cr2A 50.72(19)
S3A Cr4A Cr2A 98.3(2)
C43A Cr4A Cr2A 128.7(7)
Cr1A Cr4A Cr2A 60.69(14)
C41A Cr4A Cr3A 137.1(10)
C45A Cr4A Cr3A 173.0(9)
C42A Cr4A Cr3A 114.5(8)
C44A Cr4A Cr3A 147.8(8)
S4A Cr4A Cr3A 51.0(2)
S1A Cr4A Cr3A 98.6(2)
S3A Cr4A Cr3A 50.8(2)
C43A Cr4A Cr3A 121.2(7)
Cr1A Cr4A Cr3A 61.19(14)
Cr2A Cr4A Cr3A 59.66(15)
S5A Cr5A S7A 101.8(3)
S5A Cr5A S6A 100.7(3)
S7A Cr5A S6A 101.2(3)
S5A Cr5A S9A 97.5(3)
S7A Cr5A S9A 85.5(3)
S6A Cr5A S9A 158.8(3)
S5A Cr5A S10A 95.2(3)
S7A Cr5A S10A 159.8(3)
S6A Cr5A S10A 86.2(3)
S9A Cr5A S10A 81.4(3)
S5A Cr5A Cr8A 51.5(2)
S7A Cr5A Cr8A 51.4(2)
S6A Cr5A Cr8A 98.6(2)
S9A Cr5A Cr8A 101.2(2)
S10A Cr5A Cr8A 146.6(2)
S5A Cr5A Cr6A 98.9(2)
S7A Cr5A Cr6A 51.2(2)
S6A Cr5A Cr6A 51.1(2)
S9A Cr5A Cr6A 136.0(2)
S10A Cr5A Cr6A 136.8(3)
Cr8A Cr5A Cr6A 60.68(15)
S5A Cr5A Cr7A 51.2(2)
S7A Cr5A Cr7A 98.5(2)
S6A Cr5A Cr7A 50.87(18)
S9A Cr5A Cr7A 148.7(2)
S10A Cr5A Cr7A 100.7(2)
Cr8A Cr5A Cr7A 60.29(14)
Cr6A Cr5A Cr7A 60.15(14)
C63A Cr6A C62A 36.2(11)
C63A Cr6A C64A 35.0(12)
C62A Cr6A C64A 59.0(12)
C63A Cr6A C61A 58.8(13)
C62A Cr6A C61A 35.2(10)
C64A Cr6A C61A 58.2(13)
C63A Cr6A S8A 145.4(10)
C62A Cr6A S8A 110.5(8)
C64A Cr6A S8A 134.6(10)
C61A Cr6A S8A 87.8(9)
C63A Cr6A S7A 109.7(9)
C62A Cr6A S7A 144.9(8)
C64A Cr6A S7A 87.5(10)
C61A Cr6A S7A 135.2(8)
S8A Cr6A S7A 100.4(3)
C63A Cr6A S6A 89.1(10)
C62A Cr6A S6A 87.9(8)
C64A Cr6A S6A 120.9(10)
C61A Cr6A S6A 119.2(8)
S8A Cr6A S6A 101.1(3)
S7A Cr6A S6A 102.5(3)
C63A Cr6A C65A 58.7(13)
C62A Cr6A C65A 58.5(12)
C64A Cr6A C65A 35.5(11)
C61A Cr6A C65A 34.3(11)
S8A Cr6A C65A 99.6(9)
S7A Cr6A C65A 101.1(9)
S6A Cr6A C65A 145.1(9)
C63A Cr6A Cr5A 113.8(10)
C62A Cr6A Cr5A 134.9(8)
C64A Cr6A Cr5A 120.4(10)
C61A Cr6A Cr5A 170.1(9)
S8A Cr6A Cr5A 98.1(3)
S7A Cr6A Cr5A 51.7(2)
S6A Cr6A Cr5A 52.0(2)
C65A Cr6A Cr5A 150.0(8)
C63A Cr6A Cr7A 135.5(10)
C62A Cr6A Cr7A 113.1(8)
C64A Cr6A Cr7A 170.5(10)
C61A Cr6A Cr7A 119.3(8)
S8A Cr6A Cr7A 51.2(2)
S7A Cr6A Cr7A 98.9(2)
S6A Cr6A Cr7A 51.07(19)
C65A Cr6A Cr7A 147.3(8)
Cr5A Cr6A Cr7A 60.28(14)
C63A Cr6A Cr8A 160.4(9)
C62A Cr6A Cr8A 161.0(8)
C64A Cr6A Cr8A 129.2(10)
C61A Cr6A Cr8A 129.6(9)
S8A Cr6A Cr8A 50.8(2)
S7A Cr6A Cr8A 51.05(19)
S6A Cr6A Cr8A 98.5(2)
C65A Cr6A Cr8A 116.4(9)
Cr5A Cr6A Cr8A 59.65(14)
Cr7A Cr6A Cr8A 59.99(14)
C71A Cr7A C75A 36.0(11)
C71A Cr7A C73A 58.5(11)
C75A Cr7A C73A 59.7(11)
C71A Cr7A C74A 60.1(11)
C75A Cr7A C74A 37.1(10)
C73A Cr7A C74A 35.4(9)
C71A Cr7A C72A 35.4(10)
C75A Cr7A C72A 60.2(11)
C73A Cr7A C72A 35.3(10)
C74A Cr7A C72A 60.0(11)
C71A Cr7A S5A 93.9(9)
C75A Cr7A S5A 127.8(8)
C73A Cr7A S5A 115.0(8)
C74A Cr7A S5A 146.9(8)
C72A Cr7A S5A 87.0(8)
C71A Cr7A S6A 146.7(9)
C75A Cr7A S6A 129.4(8)
C73A Cr7A S6A 88.2(8)
C74A Cr7A S6A 94.0(7)
C72A Cr7A S6A 115.1(8)
S5A Cr7A S6A 100.2(3)
C71A Cr7A S8A 106.1(8)
C75A Cr7A S8A 86.6(8)
C73A Cr7A S8A 141.0(8)
C74A Cr7A S8A 105.7(7)
C72A Cr7A S8A 141.5(8)
S5A Cr7A S8A 100.8(3)
S6A Cr7A S8A 100.7(3)
C71A Cr7A Cr6A 156.0(8)
C75A Cr7A Cr6A 124.6(8)
C73A Cr7A Cr6A 132.5(8)
C74A Cr7A Cr6A 114.6(8)
C72A Cr7A Cr6A 165.9(8)
S5A Cr7A Cr6A 97.4(2)
S6A Cr7A Cr6A 51.0(2)
S8A Cr7A Cr6A 50.9(2)
C71A Cr7A Cr5A 140.4(8)
C75A Cr7A Cr5A 175.7(8)
C73A Cr7A Cr5A 117.1(8)
C74A Cr7A Cr5A 142.1(7)
C72A Cr7A Cr5A 115.6(8)
S5A Cr7A Cr5A 49.86(19)
S6A Cr7A Cr5A 51.64(19)
S8A Cr7A Cr5A 97.3(2)
Cr6A Cr7A Cr5A 59.57(13)
C71A Cr7A Cr8A 113.6(9)
C75A Cr7A Cr8A 122.7(8)
C73A Cr7A Cr8A 165.1(8)
C74A Cr7A Cr8A 155.0(7)
C72A Cr7A Cr8A 130.7(8)
S5A Cr7A Cr8A 50.9(2)
S6A Cr7A Cr8A 98.6(2)
S8A Cr7A Cr8A 50.8(2)
Cr6A Cr7A Cr8A 60.22(14)
Cr5A Cr7A Cr8A 59.49(13)
C85A Cr8A C84A 35.2(11)
C85A Cr8A C82A 60.5(12)
C84A Cr8A C82A 60.4(12)
C85A Cr8A C83A 61.2(12)
C84A Cr8A C83A 36.6(11)
C82A Cr8A C83A 37.8(11)
C85A Cr8A S5A 110.6(9)
C84A Cr8A S5A 143.3(9)
C82A Cr8A S5A 94.2(8)
C83A Cr8A S5A 131.0(9)
C85A Cr8A S8A 143.9(9)
C84A Cr8A S8A 109.2(9)
C82A Cr8A S8A 101.5(8)
C83A Cr8A S8A 85.3(9)
S5A Cr8A S8A 101.1(3)
C85A Cr8A S7A 90.6(9)
C84A Cr8A S7A 93.9(9)
C82A Cr8A S7A 150.8(8)
C83A Cr8A S7A 126.2(9)
S5A Cr8A S7A 100.7(3)
S8A Cr8A S7A 100.1(3)
C85A Cr8A C81A 34.7(11)
C84A Cr8A C81A 58.6(12)
C82A Cr8A C81A 37.2(11)
C83A Cr8A C81A 61.9(12)
S5A Cr8A C81A 85.0(9)
S8A Cr8A C81A 138.7(9)
S7A Cr8A C81A 119.0(8)
C85A Cr8A Cr5A 115.1(9)
C84A Cr8A Cr5A 139.8(8)
C82A Cr8A Cr5A 142.2(8)
C83A Cr8A Cr5A 176.2(9)
S5A Cr8A Cr5A 50.21(19)
S8A Cr8A Cr5A 98.1(2)
S7A Cr8A Cr5A 51.6(2)
C81A Cr8A Cr5A 115.8(9)
C85A Cr8A Cr7A 160.5(9)
C84A Cr8A Cr7A 158.2(8)
C82A Cr8A Cr7A 110.3(8)
C83A Cr8A Cr7A 123.5(9)
S5A Cr8A Cr7A 50.9(2)
S8A Cr8A Cr7A 51.1(2)
S7A Cr8A Cr7A 98.5(2)
C81A Cr8A Cr7A 127.5(9)
Cr5A Cr8A Cr7A 60.22(14)
C85A Cr8A Cr6A 136.7(9)
C84A Cr8A Cr6A 117.9(9)
C82A Cr8A Cr6A 151.6(8)
C83A Cr8A Cr6A 122.0(9)
S5A Cr8A Cr6A 97.1(2)
S8A Cr8A Cr6A 50.8(2)
S7A Cr8A Cr6A 50.8(2)
C81A Cr8A Cr6A 169.8(8)
Cr5A Cr8A Cr6A 59.67(14)
Cr7A Cr8A Cr6A 59.79(14)
Cr2A S1A Cr1A 78.4(2)
Cr2A S1A Cr4A 78.1(2)
Cr1A S1A Cr4A 76.1(3)
Cr3A S2A Cr2A 77.5(3)
Cr3A S2A Cr1A 78.4(3)
Cr2A S2A Cr1A 77.4(2)
Cr3A S3A Cr1A 78.7(3)
Cr3A S3A Cr4A 78.1(3)
Cr1A S3A Cr4A 75.6(3)
Cr2A S4A Cr4A 78.3(3)
Cr2A S4A Cr3A 77.7(3)
Cr4A S4A Cr3A 78.4(3)
Cr5A S5A Cr8A 78.3(2)
Cr5A S5A Cr7A 79.0(3)
Cr8A S5A Cr7A 78.2(3)
Cr6A S6A Cr7A 77.9(3)
Cr6A S6A Cr5A 76.9(2)
Cr7A S6A Cr5A 77.5(2)
Cr6A S7A Cr8A 78.2(2)
Cr6A S7A Cr5A 77.1(2)
Cr8A S7A Cr5A 76.9(2)
Cr6A S8A Cr8A 78.4(2)
Cr6A S8A Cr7A 77.9(3)
Cr8A S8A Cr7A 78.0(3)
C1A S9A Cr5A 109.8(9)
C1A S9A Cr1A 67.1(9)
Cr5A S9A Cr1A 82.7(2)
C2A S10A Cr5A 109.1(8)
C2A S10A Cr1A 67.8(8)
Cr5A S10A Cr1A 80.3(2)
C111 N1A C1A 113(3)
C111 N1A C113 107(3)
C1A N1A C113 115(3)
C123 N2A C2A 123(2)
C123 N2A C121 115(2)
C2A N2A C121 119(2)
C2A C1A N1A 114(2)
C2A C1A S9A 120.9(19)
N1A C1A S9A 122.8(19)
C2A C1A Cr1A 77.8(15)
N1A C1A Cr1A 138.5(18)
S9A C1A Cr1A 69.8(9)
N2A C2A C1A 130(2)
N2A C2A S10A 115.5(17)
C1A C2A S10A 114.2(18)
N2A C2A Cr1A 135.0(17)
C1A C2A Cr1A 67.8(14)
S10A C2A Cr1A 69.0(8)
C22A C21A C25A 106(3)
C22A C21A Cr2A 71(2)
C25A C21A Cr2A 70(2)
C23A C22A C21A 113(3)
C23A C22A Cr2A 73(2)
C21A C22A Cr2A 74(2)
C22A C23A C24A 104(3)
C22A C23A Cr2A 72(2)
C24A C23A Cr2A 70(2)
C25A C24A C23A 110(4)
C25A C24A Cr2A 72(2)
C23A C24A Cr2A 73(2)
C21A C25A C24A 107(3)
C21A C25A Cr2A 74(2)
C24A C25A Cr2A 72(2)
C35A C31A C32A 114(4)
C35A C31A Cr3A 76(3)
C32A C31A Cr3A 71(2)
C33A C32A C31A 106(4)
C33A C32A Cr3A 77(3)
C31A C32A Cr3A 73(2)
C32A C33A C34A 109(4)
C32A C33A Cr3A 69(3)
C34A C33A Cr3A 70(2)
C33A C34A C35A 108(4)
C33A C34A Cr3A 75(2)
C35A C34A Cr3A 74(2)
C31A C35A C34A 102(4)
C31A C35A Cr3A 70(3)
C34A C35A Cr3A 69(2)
C45A C41A C42A 107(3)
C45A C41A Cr4A 72(2)
C42A C41A Cr4A 71.9(19)
C43A C42A C41A 106(3)
C43A C42A Cr4A 76.1(19)
C41A C42A Cr4A 71(2)
C42A C43A C44A 113(3)
C42A C43A Cr4A 70.2(19)
C44A C43A Cr4A 70.1(17)
C45A C44A C43A 101(3)
C45A C44A Cr4A 70.4(19)
C43A C44A Cr4A 72.9(17)
C41A C45A C44A 111(3)
C41A C45A Cr4A 72(2)
C44A C45A Cr4A 73.4(19)
C65A C61A C62A 110(3)
C65A C61A Cr6A 74(2)
C62A C61A Cr6A 71.6(19)
C61A C62A C63A 107(3)
C61A C62A Cr6A 73(2)
C63A C62A Cr6A 71(2)
C64A C63A C62A 108(3)
C64A C63A Cr6A 74(2)
C62A C63A Cr6A 72(2)
C63A C64A C65A 108(3)
C63A C64A Cr6A 71(2)
C65A C64A Cr6A 74(2)
C61A C65A C64A 107(3)
C61A C65A Cr6A 71(2)
C64A C65A Cr6A 71(2)
C72A C71A C75A 112(3)
C72A C71A Cr7A 76.1(19)
C75A C71A Cr7A 74.6(18)
C71A C72A C73A 105(3)
C71A C72A Cr7A 68.5(18)
C73A C72A Cr7A 71.4(17)
C72A C73A C74A 111(3)
C72A C73A Cr7A 73.3(18)
C74A C73A Cr7A 73.1(17)
C73A C74A C75A 106(3)
C73A C74A Cr7A 71.5(17)
C75A C74A Cr7A 70.5(16)
C71A C75A C74A 105(3)
C71A C75A Cr7A 69.4(18)
C74A C75A Cr7A 72.4(16)
C85A C81A C82A 106(3)
C85A C81A Cr8A 69(2)
C82A C81A Cr8A 69.2(19)
C81A C82A C83A 107(3)
C81A C82A Cr8A 73.5(19)
C83A C82A Cr8A 71.7(19)
C84A C83A C82A 103(3)
C84A C83A Cr8A 69.8(19)
C82A C83A Cr8A 70.5(18)
C85A C84A C83A 112(3)
C85A C84A Cr8A 72(2)
C83A C84A Cr8A 73.6(19)
C84A C85A C81A 111(3)
C84A C85A Cr8A 73(2)
C81A C85A Cr8A 77(2)
N1A C111 C112 118(4)
N1A C113 C114 110(4)
N2A C121 C122 109(3)
N2A C123 C124 110(3)
S1B Cr1B S4B 104.1(3)
S1B Cr1B S3B 100.2(3)
S4B Cr1B S3B 98.3(3)
S1B Cr1B C2B 139.5(6)
S4B Cr1B C2B 108.2(6)
S3B Cr1B C2B 98.7(6)
S1B Cr1B S10B 98.9(3)
S4B Cr1B S10B 153.1(3)
S3B Cr1B S10B 91.2(3)
C2B Cr1B S10B 45.1(6)
S1B Cr1B C1B 130.2(6)
S4B Cr1B C1B 86.2(6)
S3B Cr1B C1B 126.8(6)
C2B Cr1B C1B 32.8(8)
S10B Cr1B C1B 68.2(6)
S1B Cr1B S9B 90.0(3)
S4B Cr1B S9B 88.9(2)
S3B Cr1B S9B 165.6(3)
C2B Cr1B S9B 67.1(5)
S10B Cr1B S9B 77.2(2)
C1B Cr1B S9B 40.8(6)
S1B Cr1B Cr3B 52.3(2)
S4B Cr1B Cr3B 52.2(2)
S3B Cr1B Cr3B 99.2(2)
C2B Cr1B Cr3B 155.3(6)
S10B Cr1B Cr3B 150.7(3)
C1B Cr1B Cr3B 123.1(6)
S9B Cr1B Cr3B 95.0(2)
S1B Cr1B Cr2B 50.5(2)
S4B Cr1B Cr2B 98.2(2)
S3B Cr1B Cr2B 51.0(2)
C2B Cr1B Cr2B 142.9(5)
S10B Cr1B Cr2B 107.3(2)
C1B Cr1B Cr2B 175.3(6)
S9B Cr1B Cr2B 140.4(2)
Cr3B Cr1B Cr2B 61.42(14)
S1B Cr1B Cr4B 97.7(2)
S4B Cr1B Cr4B 49.66(19)
S3B Cr1B Cr4B 50.4(2)
C2B Cr1B Cr4B 121.8(6)
S10B Cr1B Cr4B 140.4(2)
C1B Cr1B Cr4B 123.4(6)
S9B Cr1B Cr4B 138.5(2)
Cr3B Cr1B Cr4B 60.35(14)
Cr2B Cr1B Cr4B 59.31(14)
C23B Cr2B C25B 59.7(11)
C23B Cr2B C24B 35.9(10)
C25B Cr2B C24B 35.1(10)
C23B Cr2B C21B 61.6(12)
C25B Cr2B C21B 36.4(10)
C24B Cr2B C21B 60.4(11)
C23B Cr2B C22B 36.8(10)
C25B Cr2B C22B 59.2(11)
C24B Cr2B C22B 59.6(11)
C21B Cr2B C22B 36.2(10)
C23B Cr2B S1B 91.8(8)
C25B Cr2B S1B 148.7(8)
C24B Cr2B S1B 124.6(8)
C21B Cr2B S1B 120.8(8)
C22B Cr2B S1B 90.5(8)
C23B Cr2B S2B 145.9(9)
C25B Cr2B S2B 98.4(8)
C24B Cr2B S2B 133.0(8)
C21B Cr2B S2B 85.1(8)
C22B Cr2B S2B 110.5(8)
S1B Cr2B S2B 99.8(3)
C23B Cr2B S3B 107.4(9)
C25B Cr2B S3B 99.8(8)
C24B Cr2B S3B 85.7(8)
C21B Cr2B S3B 135.8(8)
C22B Cr2B S3B 143.2(8)
S1B Cr2B S3B 101.2(3)
S2B Cr2B S3B 101.7(3)
C23B Cr2B Cr4B 157.4(8)
C25B Cr2B Cr4B 111.6(8)
C24B Cr2B Cr4B 124.6(8)
C21B Cr2B Cr4B 125.5(8)
C22B Cr2B Cr4B 160.0(8)
S1B Cr2B Cr4B 99.6(2)
S2B Cr2B Cr4B 51.0(2)
S3B Cr2B Cr4B 51.4(2)
C23B Cr2B Cr1B 114.4(9)
C25B Cr2B Cr1B 149.7(8)
C24B Cr2B Cr1B 121.4(8)
C21B Cr2B Cr1B 171.6(8)
C22B Cr2B Cr1B 136.2(7)
S1B Cr2B Cr1B 50.9(2)
S2B Cr2B Cr1B 97.5(2)
S3B Cr2B Cr1B 51.56(19)
Cr4B Cr2B Cr1B 61.24(14)
C23B Cr2B Cr3B 139.2(8)
C25B Cr2B Cr3B 147.5(8)
C24B Cr2B Cr3B 175.1(8)
C21B Cr2B Cr3B 119.3(8)
C22B Cr2B Cr3B 117.0(8)
S1B Cr2B Cr3B 50.8(2)
S2B Cr2B Cr3B 50.7(2)
S3B Cr2B Cr3B 96.9(2)
Cr4B Cr2B Cr3B 59.92(14)
Cr1B Cr2B Cr3B 58.07(13)
C34B Cr3B C32B 58.2(12)
C34B Cr3B C33B 34.8(11)
C32B Cr3B C33B 32.9(10)
C34B Cr3B C35B 39.6(11)
C32B Cr3B C35B 58.4(10)
C33B Cr3B C35B 59.6(10)
C34B Cr3B C31B 61.1(12)
C32B Cr3B C31B 35.4(10)
C33B Cr3B C31B 57.8(11)
C35B Cr3B C31B 34.6(10)
C34B Cr3B S2B 104.9(9)
C32B Cr3B S2B 103.5(7)
C33B Cr3B S2B 88.1(8)
C35B Cr3B S2B 144.2(7)
C31B Cr3B S2B 138.8(8)
C34B Cr3B S4B 148.2(9)
C32B Cr3B S4B 97.1(8)
C33B Cr3B S4B 128.9(8)
C35B Cr3B S4B 112.1(7)
C31B Cr3B S4B 87.2(9)
S2B Cr3B S4B 100.0(3)
C34B Cr3B S1B 91.7(9)
C32B Cr3B S1B 146.2(8)
C33B Cr3B S1B 124.8(8)
C35B Cr3B S1B 89.0(7)
C31B Cr3B S1B 119.0(8)
S2B Cr3B S1B 98.7(3)
S4B Cr3B S1B 103.9(3)
C34B Cr3B Cr1B 139.1(9)
C32B Cr3B Cr1B 144.9(8)
C33B Cr3B Cr1B 172.2(8)
C35B Cr3B Cr1B 112.5(7)
C31B Cr3B Cr1B 116.3(8)
S2B Cr3B Cr1B 99.3(2)
S4B Cr3B Cr1B 52.4(2)
S1B Cr3B Cr1B 51.9(2)
C34B Cr3B Cr4B 154.6(9)
C32B Cr3B Cr4B 115.1(8)
C33B Cr3B Cr4B 125.5(8)
C35B Cr3B Cr4B 162.1(7)
C31B Cr3B Cr4B 129.9(8)
S2B Cr3B Cr4B 50.8(2)
S4B Cr3B Cr4B 50.4(2)
S1B Cr3B Cr4B 98.6(2)
Cr1B Cr3B Cr4B 61.95(15)
C34B Cr3B Cr2B 113.4(9)
C32B Cr3B Cr2B 152.0(7)
C33B Cr3B Cr2B 124.2(8)
C35B Cr3B Cr2B 134.7(7)
C31B Cr3B Cr2B 168.8(8)
S2B Cr3B Cr2B 50.4(2)
S4B Cr3B Cr2B 97.7(2)
S1B Cr3B Cr2B 50.0(2)
Cr1B Cr3B Cr2B 60.51(14)
Cr4B Cr3B Cr2B 59.53(14)
C45B Cr4B C41B 39.6(12)
C45B Cr4B C42B 58.5(13)
C41B Cr4B C42B 33.0(11)
C45B Cr4B S4B 91.1(10)
C41B Cr4B S4B 126.2(8)
C42B Cr4B S4B 147.8(9)
C45B Cr4B C44B 34.8(12)
C41B Cr4B C44B 60.3(13)
C42B Cr4B C44B 56.5(12)
S4B Cr4B C44B 92.7(9)
C45B Cr4B S2B 144.0(11)
C41B Cr4B S2B 131.0(9)
C42B Cr4B S2B 99.2(9)
S4B Cr4B S2B 100.8(3)
C44B Cr4B S2B 110.0(10)
C45B Cr4B C43B 58.6(14)
C41B Cr4B C43B 58.4(13)
C42B Cr4B C43B 34.2(11)
S4B Cr4B C43B 122.6(9)
C44B Cr4B C43B 34.2(11)
S2B Cr4B C43B 86.8(10)
C45B Cr4B S3B 110.1(10)
C41B Cr4B S3B 85.2(9)
C42B Cr4B S3B 101.2(9)
S4B Cr4B S3B 99.3(3)
C44B Cr4B S3B 143.5(10)
S2B Cr4B S3B 101.4(3)
C43B Cr4B S3B 135.1(9)
C45B Cr4B Cr2B 159.8(10)
C41B Cr4B Cr2B 122.8(8)
C42B Cr4B Cr2B 113.2(9)
S4B Cr4B Cr2B 99.0(2)
C44B Cr4B Cr2B 159.2(9)
S2B Cr4B Cr2B 51.0(2)
C43B Cr4B Cr2B 126.6(9)
S3B Cr4B Cr2B 51.1(2)
C45B Cr4B Cr3B 137.0(10)
C41B Cr4B Cr3B 176.6(8)
C42B Cr4B Cr3B 147.8(9)
S4B Cr4B Cr3B 51.1(2)
C44B Cr4B Cr3B 116.9(9)
S2B Cr4B Cr3B 51.0(2)
C43B Cr4B Cr3B 120.6(10)
S3B Cr4B Cr3B 97.2(2)
Cr2B Cr4B Cr3B 60.55(14)
C45B Cr4B Cr1B 117.2(10)
C41B Cr4B Cr1B 122.8(9)
C42B Cr4B Cr1B 150.4(9)
S4B Cr4B Cr1B 50.5(2)
C44B Cr4B Cr1B 139.1(9)
S2B Cr4B Cr1B 96.0(2)
C43B Cr4B Cr1B 173.0(9)
S3B Cr4B Cr1B 50.68(19)
Cr2B Cr4B Cr1B 59.45(14)
Cr3B Cr4B Cr1B 57.70(13)
S5B Cr5B S8B 102.1(3)
S5B Cr5B S6B 99.5(3)
S8B Cr5B S6B 101.6(3)
S5B Cr5B S10B 97.6(3)
S8B Cr5B S10B 85.5(3)
S6B Cr5B S10B 159.6(3)
S5B Cr5B S9B 98.1(3)
S8B Cr5B S9B 157.3(3)
S6B Cr5B S9B 85.1(3)
S10B Cr5B S9B 81.6(3)
S5B Cr5B Cr8B 98.2(3)
S8B Cr5B Cr8B 51.4(2)
S6B Cr5B Cr8B 51.4(2)
S10B Cr5B Cr8B 136.3(2)
S9B Cr5B Cr8B 135.4(2)
S5B Cr5B Cr7B 51.4(2)
S8B Cr5B Cr7B 51.5(2)
S6B Cr5B Cr7B 99.0(2)
S10B Cr5B Cr7B 100.3(2)
S9B Cr5B Cr7B 149.5(3)
Cr8B Cr5B Cr7B 60.93(16)
S5B Cr5B Cr6B 50.8(2)
S8B Cr5B Cr6B 97.5(2)
S6B Cr5B Cr6B 50.4(2)
S10B Cr5B Cr6B 148.3(2)
S9B Cr5B Cr6B 103.3(2)
Cr8B Cr5B Cr6B 58.92(15)
Cr7B Cr5B Cr6B 59.90(15)
C62B Cr6B C65B 60.2(14)
C62B Cr6B C61B 34.6(11)
C65B Cr6B C61B 35.0(13)
C62B Cr6B C63B 36.0(12)
C65B Cr6B C63B 60.5(15)
C61B Cr6B C63B 57.7(14)
C62B Cr6B C64B 58.5(13)
C65B Cr6B C64B 37.0(13)
C61B Cr6B C64B 57.3(14)
C63B Cr6B C64B 34.4(12)
C62B Cr6B S6B 115.7(9)
C65B Cr6B S6B 129.3(11)
C61B Cr6B S6B 145.5(10)
C63B Cr6B S6B 87.7(10)
C64B Cr6B S6B 94.7(9)
C62B Cr6B S7B 138.8(9)
C65B Cr6B S7B 83.8(12)
C61B Cr6B S7B 104.2(10)
C63B Cr6B S7B 139.1(11)
C64B Cr6B S7B 104.8(9)
S6B Cr6B S7B 102.2(3)
C62B Cr6B S5B 88.4(9)
C65B Cr6B S5B 129.2(12)
C61B Cr6B S5B 96.9(11)
C63B Cr6B S5B 116.2(11)
C64B Cr6B S5B 146.9(10)
S6B Cr6B S5B 99.3(3)
S7B Cr6B S5B 101.3(3)
C62B Cr6B Cr8B 166.4(9)
C65B Cr6B Cr8B 121.5(12)
C61B Cr6B Cr8B 153.4(10)
C63B Cr6B Cr8B 131.1(10)
C64B Cr6B Cr8B 113.7(10)
S6B Cr6B Cr8B 51.8(2)
S7B Cr6B Cr8B 51.4(2)
S5B Cr6B Cr8B 98.4(2)
C62B Cr6B Cr7B 131.2(9)
C65B Cr6B Cr7B 121.5(11)
C61B Cr6B Cr7B 115.1(10)
C63B Cr6B Cr7B 166.4(10)
C64B Cr6B Cr7B 154.6(9)
S6B Cr6B Cr7B 98.7(2)
S7B Cr6B Cr7B 51.3(2)
S5B Cr6B Cr7B 51.0(2)
Cr8B Cr6B Cr7B 60.96(16)
C62B Cr6B Cr5B 118.5(9)
C65B Cr6B Cr5B 178.7(12)
C61B Cr6B Cr5B 144.0(11)
C63B Cr6B Cr5B 118.5(10)
C64B Cr6B Cr5B 142.6(9)
S6B Cr6B Cr5B 50.8(2)
S7B Cr6B Cr5B 97.4(2)
S5B Cr6B Cr5B 50.3(2)
Cr8B Cr6B Cr5B 59.66(14)
Cr7B Cr6B Cr5B 59.26(14)
C72B Cr7B C74B 58.8(15)
C72B Cr7B C71B 34.7(12)
C74B Cr7B C71B 58.1(14)
C72B Cr7B C75B 59.9(15)
C74B Cr7B C75B 35.0(13)
C71B Cr7B C75B 36.4(12)
C72B Cr7B C73B 35.5(12)
C74B Cr7B C73B 36.4(13)
C71B Cr7B C73B 58.9(14)
C75B Cr7B C73B 60.6(15)
C72B Cr7B S5B 100.9(11)
C74B Cr7B S5B 106.3(11)
C71B Cr7B S5B 135.6(10)
C75B Cr7B S5B 141.0(11)
C73B Cr7B S5B 84.0(11)
C72B Cr7B S8B 96.9(11)
C74B Cr7B S8B 145.8(11)
C71B Cr7B S8B 88.0(9)
C75B Cr7B S8B 113.7(11)
C73B Cr7B S8B 131.1(10)
S5B Cr7B S8B 101.5(3)
C72B Cr7B S7B 149.3(11)
C74B Cr7B S7B 94.5(12)
C71B Cr7B S7B 120.0(10)
C75B Cr7B S7B 89.6(11)
C73B Cr7B S7B 127.6(10)
S5B Cr7B S7B 101.2(3)
S8B Cr7B S7B 99.2(3)
C72B Cr7B Cr5B 112.0(11)
C74B Cr7B Cr5B 155.7(11)
C71B Cr7B Cr5B 128.9(9)
C75B Cr7B Cr5B 163.8(10)
C73B Cr7B Cr5B 122.3(10)
S5B Cr7B Cr5B 51.0(2)
S8B Cr7B Cr5B 51.4(2)
S7B Cr7B Cr5B 98.5(3)
C72B Cr7B Cr6B 150.5(11)
C74B Cr7B Cr6B 114.7(11)
C71B Cr7B Cr6B 169.7(9)
C75B Cr7B Cr6B 133.5(11)
C73B Cr7B Cr6B 120.6(10)
S5B Cr7B Cr6B 51.2(2)
S8B Cr7B Cr6B 98.1(2)
S7B Cr7B Cr6B 51.0(2)
Cr5B Cr7B Cr6B 60.84(15)
C72B Cr7B Cr8B 145.8(10)
C74B Cr7B Cr8B 141.6(12)
C71B Cr7B Cr8B 121.3(10)
C75B Cr7B Cr8B 118.1(12)
C73B Cr7B Cr8B 177.9(10)
S5B Cr7B Cr8B 96.8(2)
S8B Cr7B Cr8B 50.7(2)
S7B Cr7B Cr8B 50.3(2)
Cr5B Cr7B Cr8B 59.47(15)
Cr6B Cr7B Cr8B 58.76(15)
C84B Cr8B C85B 36.7(12)
C84B Cr8B C83B 35.5(11)
C85B Cr8B C83B 58.5(13)
C84B Cr8B C81B 58.7(13)
C85B Cr8B C81B 32.1(11)
C83B Cr8B C81B 59.2(12)
C84B Cr8B S7B 94.0(10)
C85B Cr8B S7B 129.8(9)
C83B Cr8B S7B 87.5(9)
C81B Cr8B S7B 146.7(9)
C84B Cr8B S8B 103.5(10)
C85B Cr8B S8B 87.4(10)
C83B Cr8B S8B 139.0(9)
C81B Cr8B S8B 104.5(8)
S7B Cr8B S8B 100.2(3)
C84B Cr8B C82B 60.3(14)
C85B Cr8B C82B 58.1(13)
C83B Cr8B C82B 36.1(12)
C81B Cr8B C82B 36.7(11)
S7B Cr8B C82B 115.1(10)
S8B Cr8B C82B 141.2(10)
C84B Cr8B S6B 146.6(10)
C85B Cr8B S6B 124.5(9)
C83B Cr8B S6B 115.8(9)
C81B Cr8B S6B 94.0(9)
S7B Cr8B S6B 102.5(3)
S8B Cr8B S6B 101.9(3)
C82B Cr8B S6B 86.3(10)
C84B Cr8B Cr6B 141.8(9)
C85B Cr8B Cr6B 172.5(10)
C83B Cr8B Cr6B 116.0(9)
C81B Cr8B Cr6B 141.6(8)
S7B Cr8B Cr6B 51.8(2)
S8B Cr8B Cr6B 99.6(2)
C82B Cr8B Cr6B 114.4(9)
S6B Cr8B Cr6B 51.6(2)
C84B Cr8B Cr5B 153.3(9)
C85B Cr8B Cr5B 122.5(9)
C83B Cr8B Cr5B 166.6(9)
C81B Cr8B Cr5B 113.7(9)
S7B Cr8B Cr5B 99.2(3)
S8B Cr8B Cr5B 51.5(2)
C82B Cr8B Cr5B 131.1(10)
S6B Cr8B Cr5B 51.5(2)
Cr6B Cr8B Cr5B 61.42(15)
C84B Cr8B Cr7B 114.8(10)
C85B Cr8B Cr7B 127.0(9)
C83B Cr8B Cr7B 132.1(9)
C81B Cr8B Cr7B 154.4(8)
S7B Cr8B Cr7B 51.0(2)
S8B Cr8B Cr7B 50.9(2)
C82B Cr8B Cr7B 166.0(9)
S6B Cr8B Cr7B 98.1(2)
Cr6B Cr8B Cr7B 60.28(16)
Cr5B Cr8B Cr7B 59.61(15)
Cr2B S1B Cr1B 78.6(2)
Cr2B S1B Cr3B 79.2(3)
Cr1B S1B Cr3B 75.7(2)
Cr2B S2B Cr4B 78.1(3)
Cr2B S2B Cr3B 78.9(2)
Cr4B S2B Cr3B 78.3(3)
Cr2B S3B Cr4B 77.4(3)
Cr2B S3B Cr1B 77.4(2)
Cr4B S3B Cr1B 78.9(2)
Cr4B S4B Cr3B 78.5(3)
Cr4B S4B Cr1B 79.8(2)
Cr3B S4B Cr1B 75.4(2)
Cr5B S5B Cr7B 77.5(3)
Cr5B S5B Cr6B 78.9(3)
Cr7B S5B Cr6B 77.7(3)
Cr6B S6B Cr8B 76.6(3)
Cr6B S6B Cr5B 78.8(3)
Cr8B S6B Cr5B 77.1(2)
Cr8B S7B Cr6B 76.8(3)
Cr8B S7B Cr7B 78.7(3)
Cr6B S7B Cr7B 77.7(3)
Cr8B S8B Cr5B 77.2(2)
Cr8B S8B Cr7B 78.4(3)
Cr5B S8B Cr7B 77.1(2)
C1B S9B Cr5B 108.4(8)
C1B S9B Cr1B 67.6(8)
Cr5B S9B Cr1B 79.7(2)
C2B S10B Cr5B 108.4(7)
C2B S10B Cr1B 66.0(7)
Cr5B S10B Cr1B 83.6(3)
C1B N1B C223 124(2)
C1B N1B C221 117(2)
C223 N1B C221 116(2)
C213 N2B C211 110(2)
C213 N2B C2B 117(2)
C211 N2B C2B 112(2)
C2B C1B N1B 123(2)
C2B C1B S9B 119.0(18)
N1B C1B S9B 118.2(18)
C2B C1B Cr1B 66.8(13)
N1B C1B Cr1B 128.9(17)
S9B C1B Cr1B 71.6(9)
C1B C2B N2B 120(2)
C1B C2B S10B 118.0(18)
N2B C2B S10B 117.9(15)
C1B C2B Cr1B 80.4(14)
N2B C2B Cr1B 139.5(15)
S10B C2B Cr1B 68.9(8)
C25B C21B C22B 105(3)
C25B C21B Cr2B 70.8(18)
C22B C21B Cr2B 72.1(17)
C21B C22B C23B 108(3)
C21B C22B Cr2B 71.8(17)
C23B C22B Cr2B 68.7(18)
C24B C23B C22B 107(3)
C24B C23B Cr2B 73.9(18)
C22B C23B Cr2B 74.5(18)
C25B C24B C23B 109(3)
C25B C24B Cr2B 72.3(17)
C23B C24B Cr2B 70.1(17)
C24B C25B C21B 111(3)
C24B C25B Cr2B 72.6(17)
C21B C25B Cr2B 72.9(17)
C35B C31B C32B 108(3)
C35B C31B Cr3B 72.5(17)
C32B C31B Cr3B 72.1(17)
C33B C32B C31B 111(3)
C33B C32B Cr3B 73.5(19)
C31B C32B Cr3B 72.4(18)
C32B C33B C34B 112(3)
C32B C33B Cr3B 74(2)
C34B C33B Cr3B 70(2)
C33B C34B C35B 104(3)
C33B C34B Cr3B 75(2)
C35B C34B Cr3B 72.3(17)
C31B C35B C34B 105(3)
C31B C35B Cr3B 72.8(17)
C34B C35B Cr3B 68.1(16)
C42B C41B C45B 103(3)
C42B C41B Cr4B 74(2)
C45B C41B Cr4B 69.8(19)
C41B C42B C43B 115(4)
C41B C42B Cr4B 73(2)
C43B C42B Cr4B 75(2)
C42B C43B C44B 106(4)
C42B C43B Cr4B 71(2)
C44B C43B Cr4B 72(2)
C43B C44B C45B 110(4)
C43B C44B Cr4B 73(2)
C45B C44B Cr4B 70(2)
C44B C45B C41B 105(3)
C44B C45B Cr4B 75(2)
C41B C45B Cr4B 70.6(19)
C62B C61B C65B 113(4)
C62B C61B Cr6B 72(2)
C65B C61B Cr6B 72(2)
C61B C62B C63B 107(4)
C61B C62B Cr6B 74(2)
C63B C62B Cr6B 73(2)
C64B C63B C62B 108(4)
C64B C63B Cr6B 74(2)
C62B C63B Cr6B 71(2)
C63B C64B C65B 109(4)
C63B C64B Cr6B 72(2)
C65B C64B Cr6B 70(2)
C61B C65B C64B 103(4)
C61B C65B Cr6B 73(3)
C64B C65B Cr6B 73(2)
C72B C71B C75B 109(4)
C72B C71B Cr7B 71(2)
C75B C71B Cr7B 72(2)
C71B C72B C73B 111(4)
C71B C72B Cr7B 74(2)
C73B C72B Cr7B 75(2)
C72B C73B C74B 104(4)
C72B C73B Cr7B 70(2)
C74B C73B Cr7B 70(3)
C75B C74B C73B 112(4)
C75B C74B Cr7B 73(3)
C73B C74B Cr7B 73(2)
C74B C75B C71B 105(4)
C74B C75B Cr7B 72(3)
C71B C75B Cr7B 72(2)
C85B C81B C82B 111(3)
C85B C81B Cr8B 73(2)
C82B C81B Cr8B 73(2)
C83B C82B C81B 103(3)
C83B C82B Cr8B 70(2)
C81B C82B Cr8B 70(2)
C84B C83B C82B 110(3)
C84B C83B Cr8B 71(2)
C82B C83B Cr8B 74(2)
C83B C84B C85B 105(3)
C83B C84B Cr8B 73(2)
C85B C84B Cr8B 72(2)
C81B C85B C84B 112(3)
C81B C85B Cr8B 75(2)
C84B C85B Cr8B 71(2)
N2B C211 C212 113(3)
N2B C213 C214 116(3)
N1B C221 C222 116(3)
N1B C223 C224 108(3)
C102 O101 C105 103(10)
C103 C102 O101 121(10)
C102 C103 C104 95(10)
C105 C104 C103 115(10)
O101 C105 C104 107(10)
C302 O301 C305 112(10)
O301 C302 C303 93(10)
C302 C303 C304 129(10)
C302 C303 C305 84(8)
C304 C303 C305 45(5)
C305 C304 C303 88(10)
C304 C305 O301 118(10)
C304 C305 C303 48(5)
O301 C305 C303 71(8)
C205 O201 C202 102(5)
C203 C202 O201 120(5)
C202 C203 C204 96(5)
C205 C204 C203 114(5)
C204 C205 O201 108(5)

loop_
_geom_bond_atom_site_label_1
_geom_bond_atom_site_label_2
_geom_bond_distance
Cr1A S1A 2.235(8)
Cr1A S3A 2.250(8)
Cr1A S2A 2.264(7)
Cr1A C1A 2.32(3)
Cr1A S9A 2.364(7)
Cr1A C2A 2.45(2)
Cr1A S10A 2.469(7)
Cr1A Cr4A 2.764(6)
Cr1A Cr2A 2.824(5)
Cr1A Cr3A 2.851(6)
Cr2A C24A 2.17(4)
Cr2A C25A 2.18(3)
Cr2A C22A 2.19(3)
Cr2A C23A 2.22(3)
Cr2A C21A 2.23(3)
Cr2A S1A 2.235(7)
Cr2A S4A 2.237(8)
Cr2A S2A 2.251(8)
Cr2A Cr3A 2.817(6)
Cr2A Cr4A 2.825(6)
Cr3A C32A 2.17(4)
Cr3A C34A 2.19(4)
Cr3A C31A 2.19(4)
Cr3A S3A 2.249(8)
Cr3A S2A 2.250(8)
Cr3A S4A 2.252(9)
Cr3A C33A 2.26(4)
Cr3A C35A 2.26(4)
Cr3A Cr4A 2.837(6)
Cr4A C41A 2.19(4)
Cr4A C45A 2.20(3)
Cr4A C42A 2.20(3)
Cr4A C44A 2.24(3)
Cr4A S4A 2.239(8)
Cr4A S1A 2.249(8)
Cr4A S3A 2.257(8)
Cr4A C43A 2.27(3)
Cr5A S5A 2.208(7)
Cr5A S7A 2.264(8)
Cr5A S6A 2.277(7)
Cr5A S9A 2.331(7)
Cr5A S10A 2.340(8)
Cr5A Cr8A 2.814(6)
Cr5A Cr6A 2.815(6)
Cr5A Cr7A 2.835(5)
Cr6A C63A 2.19(4)
Cr6A C62A 2.21(3)
Cr6A C64A 2.22(4)
Cr6A C61A 2.23(3)
Cr6A S8A 2.249(8)
Cr6A S7A 2.250(8)
Cr6A S6A 2.250(8)
Cr6A C65A 2.26(3)
Cr6A Cr7A 2.831(6)
Cr6A Cr8A 2.843(6)
Cr7A C71A 2.12(3)
Cr7A C75A 2.19(3)
Cr7A C73A 2.19(3)
Cr7A C74A 2.21(3)
Cr7A C72A 2.21(3)
Cr7A S5A 2.250(8)
Cr7A S6A 2.252(7)
Cr7A S8A 2.258(8)
Cr7A Cr8A 2.837(5)
Cr8A C85A 2.18(3)
Cr8A C84A 2.19(3)
Cr8A C82A 2.22(3)
Cr8A C83A 2.24(3)
Cr8A S5A 2.248(8)
Cr8A S8A 2.249(8)
Cr8A S7A 2.259(7)
Cr8A C81A 2.28(4)
S9A C1A 1.72(3)
S10A C2A 1.81(2)
N1A C111 1.38(5)
N1A C1A 1.44(3)
N1A C113 1.49(4)
N2A C123 1.37(4)
N2A C2A 1.38(3)
N2A C121 1.49(4)
C1A C2A 1.41(3)
C21A C22A 1.35(4)
C21A C25A 1.35(4)
C22A C23A 1.33(4)
C23A C24A 1.38(4)
C24A C25A 1.35(5)
C31A C35A 1.31(5)
C31A C32A 1.33(5)
C32A C33A 1.28(5)
C33A C34A 1.34(5)
C34A C35A 1.41(5)
C41A C45A 1.36(4)
C41A C42A 1.40(4)
C42A C43A 1.30(4)
C43A C44A 1.43(4)
C44A C45A 1.38(4)
C61A C65A 1.32(4)
C61A C62A 1.34(4)
C62A C63A 1.37(4)
C63A C64A 1.33(5)
C64A C65A 1.37(4)
C71A C72A 1.32(4)
C71A C75A 1.33(4)
C72A C73A 1.34(4)
C73A C74A 1.34(4)
C74A C75A 1.40(4)
C81A C85A 1.33(4)
C81A C82A 1.44(4)
C82A C83A 1.44(4)
C83A C84A 1.39(4)
C84A C85A 1.32(4)
C111 C112 1.42(5)
C113 C114 1.51(6)
C121 C122 1.56(5)
C123 C124 1.56(5)
Cr1B S1B 2.246(8)
Cr1B S4B 2.265(8)
Cr1B S3B 2.276(7)
Cr1B C2B 2.30(2)
Cr1B S10B 2.349(8)
Cr1B C1B 2.46(2)
Cr1B S9B 2.530(7)
Cr1B Cr3B 2.765(6)
Cr1B Cr2B 2.836(5)
Cr1B Cr4B 2.887(6)
Cr2B C23B 2.14(3)
Cr2B C25B 2.18(3)
Cr2B C24B 2.19(3)
Cr2B C21B 2.21(3)
Cr2B C22B 2.21(3)
Cr2B S1B 2.231(7)
Cr2B S2B 2.248(8)
Cr2B S3B 2.260(8)
Cr2B Cr4B 2.832(6)
Cr2B Cr3B 2.861(5)
Cr3B C34B 2.17(3)
Cr3B C32B 2.23(3)
Cr3B C33B 2.23(3)
Cr3B C35B 2.23(3)
Cr3B C31B 2.23(3)
Cr3B S2B 2.256(8)
Cr3B S4B 2.258(8)
Cr3B S1B 2.259(8)
Cr3B Cr4B 2.843(6)
Cr4B C45B 2.18(4)
Cr4B C41B 2.19(3)
Cr4B C42B 2.21(3)
Cr4B S4B 2.236(7)
Cr4B C44B 2.24(3)
Cr4B S2B 2.249(9)
Cr4B C43B 2.25(4)
Cr4B S3B 2.269(8)
Cr5B S5B 2.242(8)
Cr5B S8B 2.256(8)
Cr5B S6B 2.259(7)
Cr5B S10B 2.330(7)
Cr5B S9B 2.332(8)
Cr5B Cr8B 2.811(6)
Cr5B Cr7B 2.815(6)
Cr5B Cr6B 2.861(6)
Cr6B C62B 2.17(3)
Cr6B C65B 2.18(4)
Cr6B C61B 2.19(4)
Cr6B C63B 2.20(4)
Cr6B C64B 2.22(3)
Cr6B S6B 2.248(8)
Cr6B S7B 2.254(9)
Cr6B S5B 2.261(8)
Cr6B Cr8B 2.790(6)
Cr6B Cr7B 2.834(6)
Cr7B C72B 2.17(4)
Cr7B C74B 2.19(4)
Cr7B C71B 2.20(3)
Cr7B C75B 2.20(4)
Cr7B C73B 2.22(4)
Cr7B S5B 2.255(8)
Cr7B S8B 2.261(8)
Cr7B S7B 2.262(9)
Cr7B Cr8B 2.853(6)
Cr8B C84B 2.18(4)
Cr8B C85B 2.20(3)
Cr8B C83B 2.21(3)
Cr8B C81B 2.21(3)
Cr8B S7B 2.239(9)
Cr8B S8B 2.253(8)
Cr8B C82B 2.25(4)
Cr8B S6B 2.253(8)
S9B C1B 1.74(3)
S10B C2B 1.78(2)
N1B C1B 1.41(3)
N1B C223 1.45(4)
N1B C221 1.45(3)
N2B C213 1.43(3)
N2B C211 1.44(3)
N2B C2B 1.45(3)
C1B C2B 1.35(3)
C21B C25B 1.37(4)
C21B C22B 1.37(4)
C22B C23B 1.38(4)
C23B C24B 1.33(4)
C24B C25B 1.32(4)
C31B C35B 1.33(4)
C31B C32B 1.36(4)
C32B C33B 1.26(4)
C33B C34B 1.32(4)
C34B C35B 1.49(4)
C41B C42B 1.25(4)
C41B C45B 1.48(4)
C42B C43B 1.31(4)
C43B C44B 1.32(4)
C44B C45B 1.33(5)
C61B C62B 1.29(4)
C61B C65B 1.31(5)
C62B C63B 1.35(5)
C63B C64B 1.31(5)
C64B C65B 1.40(5)
C71B C72B 1.30(5)
C71B C75B 1.37(5)
C72B C73B 1.34(5)
C73B C74B 1.38(5)
C74B C75B 1.32(5)
C81B C85B 1.22(4)
C81B C82B 1.41(4)
C82B C83B 1.38(5)
C83B C84B 1.34(4)
C84B C85B 1.38(4)
C211 C212 1.55(4)
C213 C214 1.47(4)
C221 C222 1.53(4)
C223 C224 1.53(5)
O101 C102 1.359(10)
O101 C105 1.359(10)
C102 C103 1.358(10)
C103 C104 1.429(10)
C104 C105 1.360(10)
O301 C302 1.358(10)
O301 C305 1.360(10)
C302 C303 1.359(10)
C303 C304 1.430(10)
C303 C305 1.94(17)
C304 C305 1.360(10)
O201 C205 1.359(10)
O201 C202 1.360(10)
C202 C203 1.359(10)
C203 C204 1.426(10)
C204 C205 1.359(10)
